data_7701297
loop_
_publ_author_name
'Fugel, Malte'
'Ponomarenko, Maksym'
'Hesse, Maxie F.'
'Malaspina, Lorraine Andrade'
'Kleemiss, Florian'
'Sugimoto, Kunihisa'
'Genoni, Alessandro'
'R\"oschenthaler, Gerd-Volker'
'Grabowsky, Simon'

_publ_section_title
;
 Complementary bonding analysis of the N -- Si interaction in
 pentacoordinated silicon compounds using quantum crystallography
;
_journal_name_full 'Dalton Transactions'
_journal_paper_doi 10.1039/C9DT02772F
_journal_year 2019
_chemical_absolute_configuration unk
_chemical_formula_moiety 'C19 H20 F N Si'
_chemical_formula_sum 'C19 H20 F N Si'
_chemical_formula_weight 309.45
_space_group_crystal_system orthorhombic
_space_group_IT_number 19
_space_group_name_Hall 'P 2ac 2ab'
_space_group_name_H-M_alt 'P 21 21 21'
_symmetry_space_group_name_Hall 'P 2ac 2ab'
_symmetry_space_group_name_H-M 'P 21 21 21'
_audit_creation_method 'Olex2, Tonto and manual entries'
_audit_update_record
;
2019-09-27 deposited with the CCDC.    2019-09-30 downloaded from the CCDC.
;
_cell_angle_alpha 90.00
_cell_angle_beta 90.00
_cell_angle_gamma 90.00
_cell_formula_units_Z 8
_cell_length_a 9.5986(19)
_cell_length_b 11.430(2)
_cell_length_c 29.056(6)
_cell_measurement_reflns_used 233707
_cell_measurement_temperature 25(2)
_cell_measurement_theta_max 31.14
_cell_measurement_theta_min 0.41
_cell_volume 3187.8(11)
_computing_data_collection 'Bruker Apex3'
_computing_molecular_graphics 'Olex2 (Dolomanov et al., 2009)'
_computing_publication_material 'Tonto (Jayatilaka 2003)'
_computing_structure_refinement 'Tonto (Jayatilaka 2003)'
_computing_structure_solution 'ShelXT (Sheldrick, 2015)'
_diffrn_ambient_temperature 25(2)
_diffrn_measured_fraction_theta_full 0.999
_diffrn_measured_fraction_theta_max 0.999
_diffrn_measurement_device_type IPDSC-Q
_diffrn_measurement_method 'phi or omega oscillation scans'
_diffrn_radiation_monochromator graphite
_diffrn_radiation_type synchrotron
_diffrn_radiation_wavelength 0.41330
_diffrn_reflns_av_R_equivalents 0.0304
_diffrn_reflns_av_unetI/netI 0.0174
_diffrn_reflns_limit_h_max 15
_diffrn_reflns_limit_h_min -15
_diffrn_reflns_limit_k_max 19
_diffrn_reflns_limit_k_min -19
_diffrn_reflns_limit_l_max 48
_diffrn_reflns_limit_l_min -48
_diffrn_reflns_number 71871
_diffrn_reflns_theta_full 20.15
_diffrn_reflns_theta_max 20.15
_diffrn_reflns_theta_min 1.11
_diffrn_source 'fine-focus sealed tube'
_diffrn_standards_number 0
_exptl_absorpt_coefficient_mu 0.050
_exptl_absorpt_correction_T_max 0.000
_exptl_absorpt_correction_T_min 0.000
_exptl_absorpt_correction_type empirical
_exptl_crystal_colour colourless
_exptl_crystal_density_diffrn 1.290
_exptl_crystal_density_method 'not measured'
_exptl_crystal_description unknown
_exptl_crystal_F_000 1312
_exptl_crystal_size_max 0.08
_exptl_crystal_size_mid 0.06
_exptl_crystal_size_min 0.05
_refine_diff_density_max 0.33
_refine_diff_density_min -0.27
_refine_diff_density_rms 0.0253
_refine_ls_extinction_method none
_refine_ls_goodness_of_fit_all 3.5364
_refine_ls_goodness_of_fit_gt 3.5364
_refine_ls_hydrogen_treatment refall
_refine_ls_matrix_type full
_refine_ls_number_constraints 0
_refine_ls_number_parameters 807
_refine_ls_number_reflns 15240
_refine_ls_number_restraints 0
_refine_ls_R_factor_all 0.0244
_refine_ls_R_factor_gt 0.0244
_refine_ls_R_Fsqd_factor 0.0398
_refine_ls_shift/su_max 0.0036
_refine_ls_structure_factor_coef F
_refine_ls_weighting_details w=1/\s(F)
_refine_ls_weighting_scheme sigma
_refine_ls_wR_factor_all 0.0207
_refine_ls_wR_factor_gt 0.0207
_reflns_number_gt 15240
_reflns_number_total 15418
_reflns_threshold_expression >2sigma(I)
_cod_data_source_file c9dt02772f2.cif
_cod_data_source_block fluoro_spring8_xwr
_cod_original_cell_volume 3187.7(11)
_cod_database_code 7701297
_refine_ls_kind 'X-ray wavefunction refinement'
_refine_ls_svd_threshold 0.1E-02
_refine_ls_coordinate_system cartesian
_refine_ls_shift/su_conv_tol 0.0100
_refine_ls_shift/su_max_mean 0.0002
_refine_ls_shift/su_max_par 'H01G Uyy'
_refine_diff_density_max_atom 0.0697
_refine_diff_density_min_atom -0.0672
_refine_diff_density_rms_atom 0.0270
_atom_site_anharm_gc_c_scale_factor 1000.0000000000000
_atom_site_anharm_gc_d_scale_factor 10000.000000000000

loop_
_space_group_symop_id
_space_group_symop_operation_xyz
1 'x, y, z'
2 '-x+1/2, -y, z+1/2'
3 '-x, y+1/2, -z+1/2'
4 'x+1/2, -y+1/2, -z'

loop_
_atom_site_aniso_label
_atom_site_aniso_U_11
_atom_site_aniso_U_22
_atom_site_aniso_U_33
_atom_site_aniso_U_23
_atom_site_aniso_U_13
_atom_site_aniso_U_12
Si1 0.0075(3) 0.0131(3) 0.0088(3) 0.0038(2) -0.0015(2) -0.0027(2)
Si1' 0.0054(3) 0.0133(2) 0.0051(2) -0.0017(2) 0.0009(2) 0.0002(2)
F1 0.0116(3) 0.0125(2) 0.0168(2) 0.0011(2) -0.0009(2) 0.0017(2)
N1 0.0083(3) 0.0118(3) 0.0068(3) -0.0005(2) 0.0002(2) -0.0005(2)
F1' 0.0096(2) 0.0234(3) 0.0075(2) -0.0030(2) -0.0008(2) -0.0016(2)
C1 0.0081(3) 0.0095(3) 0.0081(3) 0.0006(2) -0.0009(2) -0.0007(2)
C1A 0.0111(4) 0.0140(3) 0.0134(3) -0.0019(3) -0.0034(3) -0.0019(3)
C1B 0.0121(4) 0.0200(4) 0.0082(3) 0.0000(3) 0.0022(3) 0.0018(3)
C1C 0.0142(4) 0.0194(4) 0.0110(3) 0.0036(3) 0.0026(3) 0.0010(3)
C1D 0.0072(3) 0.0123(3) 0.0073(3) 0.0009(2) -0.0012(3) -0.0013(3)
C2 0.0105(3) 0.0091(3) 0.0103(3) 0.0001(2) -0.0013(3) 0.0001(3)
C2D 0.0079(3) 0.0185(3) 0.0077(3) 0.0009(3) -0.0016(3) -0.0017(3)
C3 0.0117(4) 0.0098(3) 0.0095(3) -0.0010(2) -0.0021(3) 0.0001(3)
C3D 0.0082(3) 0.0192(4) 0.0094(3) -0.0009(3) -0.0025(3) -0.0016(3)
C4 0.0108(3) 0.0101(3) 0.0080(3) -0.0007(2) -0.0020(3) -0.0003(3)
C4D 0.0075(3) 0.0186(3) 0.0121(3) 0.0018(3) -0.0016(3) -0.0025(3)
C5 0.0078(3) 0.0092(3) 0.0069(3) -0.0006(2) -0.0009(2) -0.0002(2)
C5D 0.0093(4) 0.0210(4) 0.0088(3) 0.0022(3) 0.0003(3) -0.0031(3)
C6 0.0092(3) 0.0097(3) 0.0081(3) -0.0002(2) -0.0011(2) 0.0000(3)
C6D 0.0091(4) 0.0168(3) 0.0072(3) 0.0007(3) -0.0008(3) -0.0027(3)
C7 0.0093(3) 0.0089(3) 0.0102(3) 0.0000(2) -0.0015(3) 0.0002(3)
C8 0.0092(3) 0.0092(3) 0.0095(3) -0.0009(2) -0.0007(3) 0.0000(2)
C9 0.0068(3) 0.0099(3) 0.0072(3) -0.0012(2) -0.0004(2) -0.0009(2)
C10 0.0073(3) 0.0090(3) 0.0067(3) -0.0002(2) -0.0006(2) -0.0004(2)
N1' 0.0063(3) 0.0145(3) 0.0070(3) -0.0029(2) -0.0008(2) 0.0020(2)
C1' 0.0057(3) 0.0122(3) 0.0068(3) -0.0011(2) 0.0000(2) 0.0004(2)
C2D' 0.0084(3) 0.0166(3) 0.0097(3) -0.0009(3) 0.0013(3) -0.0007(3)
C2' 0.0061(3) 0.0160(3) 0.0083(3) -0.0005(3) -0.0013(3) 0.0009(3)
C3D' 0.0089(4) 0.0201(4) 0.0105(3) -0.0018(3) 0.0020(3) -0.0027(3)
C3' 0.0062(3) 0.0155(3) 0.0106(3) 0.0001(3) -0.0004(3) 0.0016(3)
C6D' 0.0127(4) 0.0142(3) 0.0132(3) 0.0017(3) 0.0000(3) -0.0003(3)
C4' 0.0065(3) 0.0121(3) 0.0107(3) -0.0007(2) 0.0009(3) 0.0011(3)
C1D' 0.0078(3) 0.0141(3) 0.0077(3) -0.0005(3) 0.0003(3) -0.0015(3)
C5' 0.0065(3) 0.0106(3) 0.0074(3) -0.0006(2) 0.0009(2) -0.0003(2)
C1B' 0.0100(4) 0.0233(4) 0.0123(4) -0.0069(3) 0.0023(3) -0.0057(3)
C6' 0.0098(3) 0.0125(3) 0.0077(3) -0.0017(2) 0.0024(3) 0.0001(3)
C1A' 0.0173(4) 0.0254(4) 0.0114(4) -0.0043(3) -0.0039(3) 0.0117(4)
C7' 0.0104(3) 0.0145(3) 0.0066(3) -0.0014(2) 0.0004(3) -0.0007(3)
C4D' 0.0133(4) 0.0200(4) 0.0126(3) -0.0009(3) 0.0027(3) -0.0061(3)
C8' 0.0086(3) 0.0137(3) 0.0064(3) -0.0014(2) -0.0002(2) 0.0004(3)
C5D' 0.0173(4) 0.0149(4) 0.0152(4) 0.0019(3) 0.0021(3) -0.0037(3)
C9' 0.0069(3) 0.0109(3) 0.0061(3) -0.0012(2) -0.0001(2) 0.0004(2)
C1C' 0.0112(4) 0.0131(3) 0.0155(4) -0.0024(3) 0.0024(3) -0.0006(3)
C10' 0.0055(3) 0.0098(3) 0.0067(3) -0.0007(2) 0.0000(2) 0.0010(2)
H1A 0.050(10) 0.027(8) 0.034(9) -0.003(7) 0.020(10) 0.013(9)
H1B 0.050(10) 0.011(7) 0.025(8) 0.002(6) 0.000(9) -0.011(8)
H1C 0.050(10) 0.13(2) 0.030(10) 0.030(10) 0.000(10) -0.080(10)
H2 0.060(10) 0.005(6) 0.023(8) 0.005(6) -0.001(9) 0.027(8)
H2A 0.015(9) 0.031(8) 0.050(10) -0.015(8) -0.030(9) 0.010(7)
H2B 0.020(10) 0.060(10) 0.016(7) 0.011(8) -0.012(7) 0.018(9)
H2C 0.05(2) 0.030(10) 0.070(10) 0.050(10) 0.030(10) 0.010(10)
H2D 0.020(10) 0.019(7) 0.033(9) -0.020(7) 0.022(8) -0.022(7)
H3 0.060(10) 0.018(7) 0.027(9) -0.008(6) -0.020(10) 0.030(9)
H3A 0.020(10) 0.033(9) 0.050(10) 0.006(8) -0.010(10) 0.006(8)
H3B -0.001(8) 0.033(8) 0.050(10) -0.027(8) 0.005(8) -0.002(7)
H3C 0.060(10) -0.018(4) 0.15(2) -0.004(7) 0.080(10) -0.005(6)
H3D 0.004(8) 0.060(10) 0.036(9) -0.023(8) -0.008(8) 0.004(8)
H4 0.030(10) 0.011(6) 0.006(6) -0.002(5) -0.013(6) -0.002(6)
H4D 0.010(9) 0.036(9) 0.030(10) -0.005(7) -0.005(7) 0.004(8)
H5D 0.020(10) 0.050(10) 0.029(9) 0.004(8) -0.009(8) -0.007(9)
H6 0.018(9) 0.034(8) 0.008(7) -0.002(6) 0.004(6) -0.005(8)
H6D 0.020(10) 0.050(10) 0.050(10) -0.024(8) -0.010(9) -0.025(9)
H7 0.040(10) 0.037(9) 0.040(10) 0.003(8) 0.030(10) -0.012(9)
H8 0.011(9) 0.027(7) 0.030(9) -0.011(7) -0.010(8) -0.015(7)
H2B' 0.050(10) 0.011(7) 0.060(10) 0.009(7) 0.000(10) 0.010(8)
H2' 0.030(10) 0.021(7) 0.036(9) 0.030(7) -0.011(8) -0.019(8)
H2D' 0.030(10) 0.015(7) 0.040(10) 0.016(6) 0.014(8) -0.002(7)
H3' 0.030(10) 0.060(10) 0.040(10) 0.003(9) -0.016(9) 0.050(10)
H2A' 0.08(2) 0.030(10) 0.040(10) 0.005(8) -0.010(10) 0.010(10)
H4' 0.009(9) 0.050(10) 0.024(8) -0.004(7) 0.006(7) -0.001(8)
H1B' 0.040(10) 0.037(9) 0.021(8) -0.005(7) -0.006(9) -0.009(9)
H1C' 0.040(10) 0.028(9) 0.09(2) -0.020(10) 0.030(10) -0.020(10)
H6' 0.020(10) 0.012(7) 0.031(9) -0.019(6) -0.015(8) 0.004(7)
H6D' 0.030(10) 0.004(6) 0.034(9) 0.003(6) 0.020(8) -0.001(6)
H7' 0.030(10) 0.030(8) 0.011(7) 0.004(6) 0.009(7) 0.014(8)
H2C' 0.07(2) 0.040(10) 0.029(9) -0.005(8) -0.030(10) -0.040(10)
H8' 0.016(9) 0.050(10) 0.018(8) -0.002(8) -0.001(7) 0.026(9)
H1A' 0.050(10) 0.070(10) 0.013(8) 0.002(8) 0.011(9) 0.010(10)
H3B' 0.030(10) 0.029(9) 0.070(10) -0.030(9) 0.010(10) 0.002(9)
H3A' 0.07(2) 0.018(8) 0.050(10) -0.010(7) -0.030(10) 0.012(9)
H3D' -0.012(6) 0.080(10) 0.050(10) 0.000(10) 0.009(7) -0.002(8)
H4D' 0.030(10) 0.021(8) 0.050(10) 0.002(7) 0.021(8) -0.027(8)
H5D' 0.050(10) 0.060(10) 0.040(10) -0.014(9) -0.010(10) 0.030(10)
H3C' 0.06(2) 0.040(10) 0.10(2) 0.050(10) 0.040(10) 0.030(10)

loop_
_atom_site_label
_atom_site_type_symbol
_atom_site_thermal_displace_type
_atom_site_fract_x
_atom_site_fract_y
_atom_site_fract_z
_atom_site_occupancy
_atom_site_U_iso_or_equiv
Si1 Si Uani 0.37176(6) 0.23306(5) 0.35016(2) 1.000 0.0098(2)
Si1' Si Uani 0.79157(6) 0.49709(5) 0.33328(2) 1.000 0.0079(1)
F1 F Uani 0.31601(6) 0.36697(4) 0.36076(2) 1.000 0.0136(1)
N1 N Uani 0.48355(8) 0.01705(6) 0.34192(2) 1.000 0.0090(2)
F1' F Uani 0.69677(6) 0.48738(5) 0.28629(2) 1.000 0.0135(1)
C1 C Uani 0.49887(9) 0.21824(7) 0.39908(3) 1.000 0.0086(2)
C1A C Uani 0.38380(10) -0.07742(8) 0.33268(3) 1.000 0.0128(2)
C1B C Uani 0.59080(10) 0.01757(8) 0.30561(3) 1.000 0.0134(2)
C1C C Uani 0.42460(10) 0.25270(8) 0.28924(3) 1.000 0.0149(2)
C1D C Uani 0.20718(9) 0.14986(6) 0.35794(3) 1.000 0.0089(2)
C2 C Uani 0.51970(10) 0.31567(7) 0.42675(3) 1.000 0.0100(2)
C2D C Uani 0.12730(10) 0.11423(7) 0.32004(3) 1.000 0.0114(2)
C3 C Uani 0.60810(10) 0.31336(7) 0.46576(3) 1.000 0.0103(2)
C3D C Uani -0.00110(10) 0.05973(8) 0.32600(3) 1.000 0.0123(2)
C4 C Uani 0.67400(10) 0.21180(7) 0.47812(3) 1.000 0.0096(2)
C4D C Uani -0.05250(10) 0.04077(8) 0.37017(3) 1.000 0.0127(2)
C5 C Uani 0.65298(9) 0.10816(7) 0.45223(3) 1.000 0.0080(2)
C5D C Uani 0.02520(10) 0.07604(8) 0.40827(3) 1.000 0.0130(2)
C6 C Uani 0.71465(9) 0.00106(7) 0.46625(3) 1.000 0.0090(2)
C6D C Uani 0.15417(9) 0.12936(7) 0.40209(3) 1.000 0.0110(2)
C7 C Uani 0.69039(9) -0.10000(7) 0.44196(3) 1.000 0.0095(2)
C8 C Uani 0.60947(9) -0.09671(7) 0.40126(3) 1.000 0.0093(2)
C9 C Uani 0.55230(8) 0.00708(7) 0.38602(3) 1.000 0.0080(2)
C10 C Uani 0.56780(9) 0.11186(6) 0.41200(3) 1.000 0.0077(2)
N1' N Uani 0.92819(8) 0.54341(6) 0.41077(2) 1.000 0.0093(2)
C1' C Uani 0.66121(9) 0.57135(7) 0.37192(3) 1.000 0.0082(2)
C2D' C Uani 1.07330(10) 0.51980(8) 0.30397(3) 1.000 0.0116(2)
C2' C Uani 0.53009(9) 0.59444(7) 0.35437(3) 1.000 0.0101(2)
C3D' C Uani 1.19030(10) 0.57857(8) 0.28750(3) 1.000 0.0132(2)
C3' C Uani 0.41778(9) 0.63061(7) 0.38262(3) 1.000 0.0108(2)
C6D' C Uani 0.93800(10) 0.69562(8) 0.29746(3) 1.000 0.0134(2)
C4' C Uani 0.43562(9) 0.64194(7) 0.42913(3) 1.000 0.0098(2)
C1D' C Uani 0.94504(9) 0.57734(7) 0.30965(3) 1.000 0.0099(2)
C5' C Uani 0.56759(9) 0.61978(7) 0.44927(3) 1.000 0.0082(2)
C1B' C Uani 1.01350(10) 0.65013(9) 0.40704(3) 1.000 0.0152(2)
C6' C Uani 0.58780(10) 0.62956(7) 0.49747(3) 1.000 0.0100(2)
C1A' C Uani 1.01680(10) 0.44600(10) 0.42646(3) 1.000 0.0180(2)
C7' C Uani 0.71650(10) 0.60774(7) 0.51666(3) 1.000 0.0105(2)
C4D' C Uani 1.18140(10) 0.69645(8) 0.27585(3) 1.000 0.0153(2)
C8' C Uani 0.83022(9) 0.57745(7) 0.48838(3) 1.000 0.0096(2)
C5D' C Uani 1.05490(10) 0.75525(8) 0.28077(3) 1.000 0.0158(2)
C9' C Uani 0.81337(9) 0.56726(6) 0.44128(3) 1.000 0.0080(2)
C1C' C Uani 0.82250(10) 0.34047(7) 0.34768(3) 1.000 0.0133(2)
C10' C Uani 0.68131(9) 0.58662(6) 0.42048(3) 1.000 0.0073(2)
H1A H Uani 0.313(2) -0.0840(10) 0.3620(5) 1.000 0.037(5)
H1B H Uani 0.647(2) -0.0610(10) 0.3061(5) 1.000 0.029(5)
H1C H Uani 0.524(2) 0.295(2) 0.2868(6) 1.000 0.070(8)
H2 H Uani 0.467(2) 0.4000(10) 0.4195(5) 1.000 0.029(5)
H2A H Uani 0.439(2) -0.1600(10) 0.3286(6) 1.000 0.032(5)
H2B H Uani 0.541(2) 0.0210(10) 0.2723(5) 1.000 0.032(5)
H2C H Uani 0.356(2) 0.3250(10) 0.2742(6) 1.000 0.050(8)
H2D H Uani 0.164(2) 0.1290(10) 0.2842(5) 1.000 0.024(5)
H3 H Uani 0.621(2) 0.3940(10) 0.4856(5) 1.000 0.035(5)
H3A H Uani 0.325(2) -0.0580(10) 0.2996(6) 1.000 0.034(6)
H3B H Uani 0.660(2) 0.0950(10) 0.3098(6) 1.000 0.027(5)
H3C H Uani 0.439(2) 0.1755(9) 0.2789(7) 1.000 0.064(8)
H3D H Uani -0.063(2) 0.0370(10) 0.2966(5) 1.000 0.033(5)
H4 H Uani 0.744(2) 0.2056(9) 0.5080(4) 1.000 0.016(4)
H4D H Uani -0.157(2) 0.0000(10) 0.3740(5) 1.000 0.025(5)
H5D H Uani -0.007(2) 0.0620(10) 0.4430(5) 1.000 0.033(6)
H6 H Uani 0.780(2) 0.0020(10) 0.4962(4) 1.000 0.020(5)
H6D H Uani 0.213(2) 0.1570(10) 0.4306(5) 1.000 0.040(6)
H7 H Uani 0.733(2) -0.1820(10) 0.4526(6) 1.000 0.039(6)
H8 H Uani 0.597(2) -0.1780(10) 0.3813(5) 1.000 0.023(5)
H2B' H Uani 0.951(2) 0.7210(10) 0.3963(6) 1.000 0.040(5)
H2' H Uani 0.506(2) 0.5840(10) 0.3177(5) 1.000 0.029(5)
H2D' H Uani 1.084(2) 0.4280(10) 0.3134(5) 1.000 0.028(5)
H3' H Uani 0.317(2) 0.649(2) 0.3671(6) 1.000 0.043(6)
H2A' H Uani 0.951(3) 0.3700(10) 0.4318(6) 1.000 0.050(8)
H4' H Uani 0.354(2) 0.6690(10) 0.4509(5) 1.000 0.028(5)
H1B' H Uani 1.062(2) 0.6670(10) 0.4417(5) 1.000 0.033(5)
H1C' H Uani 0.931(2) 0.3160(10) 0.3489(7) 1.000 0.053(8)
H6' H Uani 0.499(2) 0.6540(10) 0.5198(5) 1.000 0.021(5)
H6D' H Uani 0.842(2) 0.7440(10) 0.3010(5) 1.000 0.023(5)
H7' H Uani 0.731(2) 0.6160(10) 0.5544(5) 1.000 0.024(5)
H2C' H Uani 0.768(2) 0.2900(10) 0.3233(5) 1.000 0.046(8)
H8' H Uani 0.933(2) 0.5650(10) 0.5038(5) 1.000 0.028(5)
H1A' H Uani 1.091(2) 0.426(2) 0.3991(5) 1.000 0.044(5)
H3B' H Uani 1.098(2) 0.6370(10) 0.3818(6) 1.000 0.043(6)
H3A' H Uani 1.074(2) 0.4690(10) 0.4573(6) 1.000 0.046(8)
H3D' H Uani 1.2870(10) 0.5330(10) 0.2844(6) 1.000 0.039(5)
H4D' H Uani 1.268(2) 0.7470(10) 0.2636(5) 1.000 0.034(5)
H5D' H Uani 1.047(2) 0.844(2) 0.2723(6) 1.000 0.050(6)
H3C' H Uani 0.787(3) 0.3140(10) 0.3817(7) 1.000 0.067(10)

loop_
_atom_type_symbol
_atom_type_description
_atom_type_scat_dispersion_real
_atom_type_scat_dispersion_imag
_atom_type_scat_source
C C 0.0000 0.0004 'International Tables Vol C Tables 4.2.6.8 and 6.1.1.4'
H H 0.0000 0.0000 'International Tables Vol C Tables 4.2.6.8 and 6.1.1.4'
N N 0.0006 0.0009 'International Tables Vol C Tables 4.2.6.8 and 6.1.1.4'
F F 0.0037 0.0031 'International Tables Vol C Tables 4.2.6.8 and 6.1.1.4'
Si Si 0.0266 0.0228 'International Tables Vol C Tables 4.2.6.8 and 6.1.1.4'

loop_
_geom_angle_atom_site_label_1
_geom_angle_atom_site_label_2
_geom_angle_atom_site_label_3
_geom_angle
_geom_angle_publ_flag
F1 Si1 C1 98.79(4) yes
F1 Si1 C1C 98.89(5) yes
F1 Si1 C1D 100.16(4) yes
C1 Si1 C1C 123.69(5) yes
C1 Si1 C1D 114.43(5) yes
C1C Si1 C1D 114.24(5) yes
F1' Si1' C1D' 99.47(5) yes
F1' Si1' C1C' 102.12(5) yes
C1' Si1' C1D' 121.48(5) yes
C1' Si1' C1C' 113.91(5) yes
C1D' Si1' C1C' 115.42(5) yes
F1' Si1' C1' 99.08(5) yes
C1A N1 C9 113.69(6) yes
C1A N1 C1B 109.12(6) yes
C1B N1 C9 108.41(7) yes
C2 C1 C10 117.52(8) no
Si1 C1 C2 117.32(7) yes
Si1 C1 C10 124.99(6) yes
C2D C1D C6D 118.19(8) no
Si1 C1D C2D 121.20(7) yes
Si1 C1D C6D 120.42(7) yes
C1 C2 C3 122.34(8) no
C1D C2D C3D 121.10(8) no
C2 C3 C4 120.15(8) no
C2D C3D C4D 119.89(8) no
C3 C4 C5 120.21(8) no
C3D C4D C5D 119.83(9) no
C4 C5 C6 120.60(8) no
C4 C5 C10 119.43(7) no
C6 C5 C10 119.97(7) no
C4D C5D C6D 120.00(8) no
C5 C6 C7 120.47(8) no
C1D C6D C5D 121.00(8) no
C6 C7 C8 120.00(8) no
C7 C8 C9 120.61(8) no
N1 C9 C10 116.83(7) yes
C8 C9 C10 120.77(8) no
N1 C9 C8 122.25(7) yes
C5 C10 C9 117.99(7) no
C1 C10 C5 120.25(7) no
C1 C10 C9 121.75(8) no
C1B' N1' C9' 108.29(6) yes
C1B' N1' C1A' 109.12(7) yes
C1A' N1' C9' 113.22(6) yes
N1 C1A H1A 108.3(8) no
H1A C1A H2A 109.1(11) no
H1A C1A H3A 111.4(13) no
H2A C1A H3A 108.6(12) no
N1 C1A H2A 109.9(9) no
N1 C1A H3A 109.6(7) no
N1 C1B H3B 110.0(9) no
N1 C1B H1B 110.3(9) no
N1 C1B H2B 109.4(10) no
H1B C1B H2B 105.7(11) no
H1B C1B H3B 111.9(13) no
H2B C1B H3B 109.5(11) no
Si1 C1C H1C 111.2(9) no
Si1 C1C H2C 107.1(9) no
Si1 C1C H3C 103.4(12) no
H1C C1C H2C 99.3(14) no
H2C C1C H3C 129.7(14) no
H1C C1C H3C 105.7(16) no
C1 C2 H2 121.5(8) no
C3 C2 H2 116.2(8) no
C3D C2D H2D 117.7(9) no
C1D C2D H2D 121.2(9) no
C2 C3 H3 118.3(8) no
C4 C3 H3 121.6(8) no
C2D C3D H3D 120.0(9) no
C4D C3D H3D 120.0(9) no
C5 C4 H4 116.9(6) no
C3 C4 H4 122.9(6) no
C3D C4D H4D 118.5(8) no
C5D C4D H4D 121.6(8) no
C4D C5D H5D 123.5(9) no
C6D C5D H5D 116.5(10) no
C7 C6 H6 121.6(6) no
C5 C6 H6 117.9(6) no
C5D C6D H6D 120.5(9) no
C1D C6D H6D 118.5(9) no
C6 C7 H7 121.6(9) no
C8 C7 H7 118.4(9) no
C9 C8 H8 120.9(8) no
C7 C8 H8 118.5(8) no
Si1' C1' C2' 118.08(7) yes
Si1' C1' C10' 123.49(7) yes
C2' C1' C10' 117.49(8) no
C3D' C2D' C1D' 121.38(8) no
C1' C2' C3' 122.31(8) no
C2D' C3D' C4D' 120.05(9) no
C2' C3' C4' 120.31(8) no
C1D' C6D' C5D' 121.30(9) no
C3' C4' C5' 120.16(8) no
Si1' C1D' C2D' 120.31(7) yes
Si1' C1D' C6D' 122.00(7) yes
C2D' C1D' C6D' 117.69(8) no
C4' C5' C6' 121.04(8) no
C4' C5' C10' 119.27(8) no
C6' C5' C10' 119.69(8) no
C5' C6' C7' 120.52(8) no
C6' C7' C8' 120.19(8) no
C3D' C4D' C5D' 119.66(9) no
C7' C8' C9' 120.47(8) no
C6D' C5D' C4D' 119.91(8) no
N1' C9' C8' 122.38(8) yes
N1' C9' C10' 116.75(8) yes
C8' C9' C10' 120.79(8) no
C1' C10' C5' 120.41(8) no
C1' C10' C9' 121.27(8) no
C5' C10' C9' 118.32(8) no
C3D' C2D' H2D' 118.4(10) no
C1D' C2D' H2D' 120.3(10) no
C1' C2' H2' 122.0(10) no
C3' C2' H2' 115.7(10) no
C2D' C3D' H3D' 119.6(7) no
C4D' C3D' H3D' 120.3(6) no
C2' C3' H3' 119.5(10) no
C4' C3' H3' 120.2(10) no
C1D' C6D' H6D' 120.8(7) no
C5D' C6D' H6D' 117.9(7) no
C3' C4' H4' 121.9(9) no
C5' C4' H4' 118.0(9) no
N1' C1B' H2B' 110.0(9) no
N1' C1B' H1B' 107.8(7) no
N1' C1B' H3B' 110.2(7) no
H2B' C1B' H1B' 111.6(11) no
H2B' C1B' H3B' 109.0(12) no
H1B' C1B' H3B' 108.3(13) no
C5' C6' H6' 119.6(9) no
C7' C6' H6' 119.9(9) no
N1' C1A' H2A' 108.3(13) no
N1' C1A' H1A' 108.0(11) no
N1' C1A' H3A' 111.4(7) no
H2A' C1A' H1A' 108.4(16) no
H2A' C1A' H3A' 111.8(13) no
H1A' C1A' H3A' 108.8(13) no
C6' C7' H7' 119.8(10) no
C8' C7' H7' 120.0(10) no
C3D' C4D' H4D' 123.7(8) no
C5D' C4D' H4D' 116.7(8) no
C7' C8' H8' 119.5(8) no
C9' C8' H8' 120.0(8) no
C6D' C5D' H5D' 119.7(11) no
C4D' C5D' H5D' 120.4(10) no
Si1' C1C' H1C' 114.2(7) no
Si1' C1C' H2C' 107.2(7) no
Si1' C1C' H3C' 114.9(8) no
H1C' C1C' H2C' 111.1(13) no
H1C' C1C' H3C' 101.6(18) no
H2C' C1C' H3C' 107.7(14) no

loop_
_geom_bond_atom_site_label_1
_geom_bond_atom_site_label_2
_geom_bond_distance
_geom_bond_publ_flag
Si1 F1 1.6504(8) yes
Si1 C1 1.8809(11) yes
Si1 C1C 1.8550(11) yes
Si1 C1D 1.8577(11) yes
Si1' C1' 1.8833(11) yes
Si1' C1D' 1.8662(11) yes
Si1' F1' 1.6445(9) yes
Si1' C1C' 1.8622(11) yes
N1 C1A 1.4679(12) yes
N1 C1B 1.4741(12) yes
N1 C9 1.4458(11) yes
C1 C2 1.3880(12) no
C1 C10 1.4343(11) no
C1D C6D 1.3998(13) no
C1D C2D 1.4023(13) no
C2 C3 1.4161(13) no
C2D C3D 1.3918(14) no
C3 C4 1.3699(12) no
C3D C4D 1.3919(13) no
C4 C5 1.4177(12) no
C4D C5D 1.3944(13) no
C5 C10 1.4271(13) no
C5 C6 1.4195(12) no
C5D C6D 1.3915(13) no
C6 C7 1.3736(12) no
C7 C8 1.4154(13) no
C8 C9 1.3801(12) no
C9 C10 1.4235(11) no
N1' C9' 1.4404(11) yes
N1' C1B' 1.4732(13) yes
N1' C1A' 1.4734(13) yes
C1A H1A 1.092(16) no
C1A H2A 1.089(14) no
C1A H3A 1.137(18) no
C1B H1B 1.048(14) no
C1B H2B 1.080(15) no
C1B H3B 1.113(15) no
C1C H2C 1.143(15) no
C1C H1C 1.07(2) no
C1C H3C 0.942(12) no
C2 H2 1.109(13) no
C2D H2D 1.112(15) no
C3 H3 1.094(13) no
C3D H3D 1.073(16) no
C4 H4 1.100(15) no
C4D H4D 1.112(18) no
C5D H5D 1.068(15) no
C6 H6 1.073(15) no
C6D H6D 1.051(16) no
C7 H7 1.068(14) no
C8 H8 1.102(12) no
C1' C2' 1.3834(13) no
C1' C10' 1.4348(13) no
C2D' C3D' 1.3934(14) no
C2D' C1D' 1.4055(13) no
C2' C3' 1.4166(13) no
C3D' C4D' 1.3919(13) no
C3' C4' 1.3683(13) no
C6D' C1D' 1.3992(13) no
C6D' C5D' 1.3996(14) no
C4' C5' 1.4182(13) no
C5' C6' 1.4183(13) no
C5' C10' 1.4265(12) no
C6' C7' 1.3781(14) no
C7' C8' 1.4095(13) no
C4D' C5D' 1.3952(14) no
C8' C9' 1.3830(13) no
C9' C10' 1.4216(13) no
C2D' H2D' 1.089(12) no
C2' H2' 1.097(15) no
C3D' H3D' 1.068(10) no
C3' H3' 1.088(19) no
C6D' H6D' 1.080(17) no
C4' H4' 1.053(17) no
C1B' H2B' 1.055(15) no
C1B' H1B' 1.126(15) no
C1B' H3B' 1.104(18) no
C6' H6' 1.107(17) no
C1A' H2A' 1.085(19) no
C1A' H1A' 1.092(17) no
C1A' H3A' 1.083(18) no
C7' H7' 1.109(15) no
C4D' H4D' 1.073(17) no
C8' H8' 1.093(18) no
C5D' H5D' 1.05(2) no
C1C' H1C' 1.079(19) no
C1C' H2C' 1.053(15) no
C1C' H3C' 1.09(2) no

loop_
_geom_hbond_atom_site_label_D
_geom_hbond_atom_site_label_H
_geom_hbond_atom_site_label_A
_geom_hbond_distance_DH
_geom_hbond_distance_HA
_geom_hbond_distance_DA
_geom_hbond_angle_DHA
_geom_hbond_site_symmetry_A
_geom_hbond_publ_flag
C2 H2 F1 1.109(13) 2.271(17) 2.8005(12) 106.8(9) . yes
C2' H2' F1' 1.097(15) 2.325(17) 2.8231(12) 105.5(11) . yes
C1C H3C N1 0.942(12) 2.611(16) 3.1493(13) 116.7(15) . yes
C1A' H1A' F1 1.092(17) 2.522(19) 3.5649(13) 159.5(13) 1_655 yes

loop_
_geom_torsion_atom_site_label_1
_geom_torsion_atom_site_label_2
_geom_torsion_atom_site_label_3
_geom_torsion_atom_site_label_4
_geom_torsion
_geom_torsion_publ_flag
F1 Si1 C1 C2 -4.28(8) no
F1 Si1 C1 C10 170.83(7) no
C1C Si1 C1 C2 102.63(8) no
C1C Si1 C1 C10 -82.26(9) no
C1D Si1 C1 C2 -109.72(8) no
C1D Si1 C1 C10 65.39(9) no
F1 Si1 C1D C2D 100.07(7) no
F1 Si1 C1D C6D -74.78(7) no
C1 Si1 C1D C2D -155.34(7) no
C1 Si1 C1D C6D 29.81(8) no
C1C Si1 C1D C2D -4.57(9) no
C1C Si1 C1D C6D -179.42(7) no
C1C' Si1' C1D' C2D' -0.32(9) no
C1C' Si1' C1D' C6D' -179.67(7) no
C1C' Si1' C1' C2' -105.87(7) no
C1C' Si1' C1' C10' 62.76(8) no
F1' Si1' C1D' C2D' -108.67(8) no
F1' Si1' C1' C2' 1.79(8) no
F1' Si1' C1' C10' 170.41(7) no
C1D' Si1' C1' C2' 108.84(8) no
C1D' Si1' C1' C10' -82.54(8) no
F1' Si1' C1D' C6D' 71.98(8) no
C1' Si1' C1D' C2D' 144.49(7) no
C1' Si1' C1D' C6D' -34.86(10) no
C1B N1 C9 C8 -74.60(10) no
C1B N1 C9 C10 100.93(8) no
C1A N1 C9 C8 46.95(11) no
C1A N1 C9 C10 -137.52(8) no
Si1 C1 C2 C3 177.15(7) no
C2 C1 C10 C5 0.62(12) no
C2 C1 C10 C9 179.60(8) no
Si1 C1 C10 C5 -174.47(7) no
Si1 C1 C10 C9 4.50(12) no
C10 C1 C2 C3 1.67(13) no
Si1 C1D C2D C3D -175.09(7) no
C6D C1D C2D C3D -0.13(12) no
Si1 C1D C6D C5D 174.44(7) no
C2D C1D C6D C5D -0.56(12) no
C1 C2 C3 C4 -1.70(14) no
C1D C2D C3D C4D 0.54(13) no
C2 C3 C4 C5 -0.66(14) no
C2D C3D C4D C5D -0.27(14) no
C3 C4 C5 C10 2.88(13) no
C3 C4 C5 C6 -176.49(9) no
C3D C4D C5D C6D -0.41(14) no
C6 C5 C10 C1 176.50(8) no
C6 C5 C10 C9 -2.51(12) no
C4 C5 C10 C1 -2.87(13) no
C4 C5 C6 C7 177.85(8) no
C10 C5 C6 C7 -1.52(13) no
C4 C5 C10 C9 178.12(8) no
C4D C5D C6D C1D 0.84(13) no
C5 C6 C7 C8 3.38(13) no
C6 C7 C8 C9 -1.13(13) no
C7 C8 C9 N1 172.33(8) no
C7 C8 C9 C10 -3.02(13) no
C8 C9 C10 C1 -174.23(8) no
C8 C9 C10 C5 4.76(12) no
N1 C9 C10 C5 -170.84(7) no
N1 C9 C10 C1 10.17(12) no
C1B' N1' C9' C8' -73.33(9) no
C1B' N1' C9' C10' 103.24(8) no
C1A' N1' C9' C8' 47.82(10) no
C1A' N1' C9' C10' -135.61(7) no
Si1' C1' C2' C3' 168.60(7) no
C10' C1' C2' C3' -0.71(12) no
Si1' C1' C10' C5' -166.19(6) no
Si1' C1' C10' C9' 12.66(11) no
C2' C1' C10' C5' 2.49(11) no
C2' C1' C10' C9' -178.66(7) no
C1D' C2D' C3D' C4D' -0.63(13) no
C3D' C2D' C1D' Si1' -178.35(7) no
C3D' C2D' C1D' C6D' 1.03(13) no
C1' C2' C3' C4' -1.19(12) no
C2D' C3D' C4D' C5D' 0.02(14) no
C2' C3' C4' C5' 1.27(12) no
C5D' C6D' C1D' Si1' 178.52(7) no
C5D' C6D' C1D' C2D' -0.85(13) no
C1D' C6D' C5D' C4D' 0.27(13) no
C3' C4' C5' C6' -179.18(8) no
C3' C4' C5' C10' 0.52(12) no
C4' C5' C6' C7' 179.95(7) no
C10' C5' C6' C7' 0.26(12) no
C4' C5' C10' C1' -2.44(11) no
C4' C5' C10' C9' 178.68(7) no
C6' C5' C10' C1' 177.27(7) no
C6' C5' C10' C9' -1.61(11) no
C5' C6' C7' C8' 1.15(12) no
C6' C7' C8' C9' -1.17(12) no
C3D' C4D' C5D' C6D' 0.16(13) no
C7' C8' C9' N1' 176.20(7) no
C7' C8' C9' C10' -0.24(11) no
N1' C9' C10' C1' 6.11(10) no
N1' C9' C10' C5' -175.02(7) no
C8' C9' C10' C1' -177.26(7) no
C8' C9' C10' C5' 1.61(11) no

loop_
_atom_site_anharm_gc_c_label
_atom_site_anharm_gc_c_111
_atom_site_anharm_gc_c_222
_atom_site_anharm_gc_c_333
_atom_site_anharm_gc_c_112
_atom_site_anharm_gc_c_113
_atom_site_anharm_gc_c_122
_atom_site_anharm_gc_c_223
_atom_site_anharm_gc_c_133
_atom_site_anharm_gc_c_233
_atom_site_anharm_gc_c_123
Si01 0.00011(8) 0.00009(5) 0.000002(2) 0.00003(3) 0.00000(1) -0.00004(3) -0.000026(9) 0.000007(4) 0.000004(4) 0.000010(9)
Si02 0.00030(8) -0.00037(5) -0.000006(3) -0.00039(4) -0.00014(1) 0.00030(3) -0.00009(1) 0.000039(5) -0.000037(4) 0.000127(9)

loop_
_atom_site_anharm_gc_d_label
_atom_site_anharm_gc_d_1111
_atom_site_anharm_gc_d_2222
_atom_site_anharm_gc_d_3333
_atom_site_anharm_gc_d_1112
_atom_site_anharm_gc_d_1113
_atom_site_anharm_gc_d_1222
_atom_site_anharm_gc_d_2223
_atom_site_anharm_gc_d_1333
_atom_site_anharm_gc_d_2333
_atom_site_anharm_gc_d_1122
_atom_site_anharm_gc_d_1133
_atom_site_anharm_gc_d_2233
_atom_site_anharm_gc_d_1123
_atom_site_anharm_gc_d_1223
_atom_site_anharm_gc_d_1233
Si01 0.00006(6) 0.00015(3) -0.0000014(6) 0.00007(2) 0.000009(9) 0.00002(2) -0.000006(6) 0.0000014(9) -0.0000006(8) -0.00003(1) -0.000012(2) -0.000003(1) 0.000002(4) 0.000002(3) 0.000002(1)
Si02 0.00012(6) 0.00016(3) 0.0000013(7) -0.00008(3) -0.00001(1) -0.00008(2) 0.000017(6) -0.000002(1) 0.0000027(9) 0.00005(1) 0.000001(2) 0.000005(2) 0.000032(4) -0.000028(4) -0.000009(1)
